data_4514858
loop_
_publ_author_name
'Liu, Jibing'
'Chakraborty, Pushkin'
'Zhang, Heng'
'Zhong, Liang'
'Wang, Zhi-Xiang'
'Huang, Xueliang'

_publ_section_title
;
 Gold-Catalyzed Atom-Economic Synthesis of Sulfone-Containing
 Pyrrolo[2,1-a]isoquinolines from Diynamides: Evidence for Consecutive
 Sulfonyl Migration
;
_journal_issue 3
_journal_name_full 'ACS Catalysis'
_journal_page_first 2610
_journal_paper_doi 10.1021/acscatal.8b04934
_journal_volume 9
_journal_year 2019
_chemical_formula_sum 'C20 H19 N O3 S'
_chemical_formula_weight 353.42
_space_group_IT_number 14
_space_group_name_Hall '-P 2ybc'
_space_group_name_H-M_alt 'P 1 21/c 1'
_symmetry_cell_setting monoclinic
_symmetry_space_group_name_Hall '-P 2ybc'
_symmetry_space_group_name_H-M 'P 1 21/c 1'
_atom_sites_solution_hydrogens geom
_atom_sites_solution_primary direct
_atom_sites_solution_secondary difmap
_audit_creation_method SHELXL-97
_cell_angle_alpha 90.00
_cell_angle_beta 103.09(3)
_cell_angle_gamma 90.00
_cell_formula_units_Z 4
_cell_length_a 8.2877(17)
_cell_length_b 14.334(3)
_cell_length_c 14.903(3)
_cell_measurement_reflns_used 4795
_cell_measurement_temperature 293(2)
_cell_measurement_theta_max 27.4855
_cell_measurement_theta_min 2.5216
_cell_volume 1724.4(6)
_computing_structure_refinement 'SHELXL-97 (Sheldrick, 1997)'
_computing_structure_solution 'SHELXS-97 (Sheldrick, 1990)'
_diffrn_ambient_temperature 293(2)
_diffrn_measured_fraction_theta_full 0.996
_diffrn_measured_fraction_theta_max 0.996
_diffrn_measurement_device_type 'Bruker P4'
_diffrn_measurement_method '\w scans'
_diffrn_radiation_monochromator graphite
_diffrn_radiation_source 'fine-focus sealed tube'
_diffrn_radiation_type MoK\a
_diffrn_radiation_wavelength 0.71073
_diffrn_reflns_av_R_equivalents 0.0243
_diffrn_reflns_av_sigmaI/netI 0.0282
_diffrn_reflns_limit_h_max 6
_diffrn_reflns_limit_h_min -10
_diffrn_reflns_limit_k_max 18
_diffrn_reflns_limit_k_min -18
_diffrn_reflns_limit_l_max 19
_diffrn_reflns_limit_l_min -19
_diffrn_reflns_number 14518
_diffrn_reflns_theta_full 27.48
_diffrn_reflns_theta_max 27.48
_diffrn_reflns_theta_min 2.90
_exptl_absorpt_coefficient_mu 0.207
_exptl_absorpt_correction_type none
_exptl_crystal_colour Colorless
_exptl_crystal_density_diffrn 1.361
_exptl_crystal_density_method 'not measured'
_exptl_crystal_description Prism
_exptl_crystal_F_000 744
_exptl_crystal_size_max 0.2
_exptl_crystal_size_mid 0.2
_exptl_crystal_size_min 0.2
_refine_diff_density_max 0.241
_refine_diff_density_min -0.316
_refine_diff_density_rms 0.039
_refine_ls_extinction_method none
_refine_ls_goodness_of_fit_ref 1.060
_refine_ls_hydrogen_treatment mixed
_refine_ls_matrix_type full
_refine_ls_number_parameters 228
_refine_ls_number_reflns 3939
_refine_ls_number_restraints 0
_refine_ls_restrained_S_all 1.060
_refine_ls_R_factor_all 0.0498
_refine_ls_R_factor_gt 0.0387
_refine_ls_shift/su_max 0.000
_refine_ls_shift/su_mean 0.000
_refine_ls_structure_factor_coef Fsqd
_refine_ls_weighting_details 'calc w=1/[\s^2^(Fo^2^)+(0.0655P)^2^+0.0000P] where P=(Fo^2^+2Fc^2^)/3'
_refine_ls_weighting_scheme calc
_refine_ls_wR_factor_gt 0.1051
_refine_ls_wR_factor_ref 0.1131
_reflns_number_gt 3200
_reflns_number_total 3939
_reflns_threshold_expression >2sigma(I)
_cod_data_source_file cs8b04934_si_003.cif
_cod_data_source_block d
_cod_depositor_comments
;
The following automatic conversions were performed:

'_symmetry_cell_setting' value 'Monoclinic' changed to 'monoclinic'
according to
/home/data/users/saulius/crontab/automatic-downloads/current/ACS/lib/dictionaries/cif_core.dic
dictionary named 'cif_core.dic' version 2.4.2 from 2011-04-26.

Automatic conversion script
Id: cif_fix_values 4973 2017-02-22 13:04:09Z antanas 
;
_cod_original_sg_symbol_H-M 'P2(1)/c  '
_cod_database_code 4514858

loop_
_symmetry_equiv_pos_as_xyz
'x, y, z'
'-x, y+1/2, -z+1/2'
'-x, -y, -z'
'x, -y-1/2, z-1/2'

loop_
_atom_site_label
_atom_site_type_symbol
_atom_site_fract_x
_atom_site_fract_y
_atom_site_fract_z
_atom_site_U_iso_or_equiv
_atom_site_adp_type
_atom_site_occupancy
_atom_site_symmetry_multiplicity
_atom_site_calc_flag
_atom_site_refinement_flags
S1 S 0.17693(5) 0.67150(3) 0.14880(2) 0.03940(13) Uani 1 1 d .
C1 C -0.25482(19) 0.66623(10) 0.04529(10) 0.0407(3) Uani 1 1 d .
H1 H -0.1856 0.6577 0.1032 0.049 Uiso 1 1 calc R
N1 N -0.01011(14) 0.83376(7) -0.06110(8) 0.0319(3) Uani 1 1 d .
O2 O 0.06733(15) 0.68252(9) 0.21022(7) 0.0546(3) Uani 1 1 d .
C2 C -0.4113(2) 0.62761(11) 0.02626(11) 0.0451(4) Uani 1 1 d .
H2 H -0.4461 0.5926 0.0710 0.054 Uiso 1 1 calc R
O3 O 0.35057(14) 0.68660(8) 0.18562(8) 0.0533(3) Uani 1 1 d .
C3 C -0.51685(18) 0.64079(10) -0.05913(11) 0.0404(3) Uani 1 1 d .
C5 C -0.30704(18) 0.73136(10) -0.10697(10) 0.0347(3) Uani 1 1 d .
C4 C -0.46502(18) 0.69319(10) -0.12537(10) 0.0389(3) Uani 1 1 d .
H4 H -0.5364 0.7029 -0.1825 0.047 Uiso 1 1 calc R
C8 C -0.03402(17) 0.76168(9) -0.00475(9) 0.0323(3) Uani 1 1 d .
C7 C -0.7874(2) 0.62164(18) -0.15403(15) 0.0814(7) Uani 1 1 d .
H7A H -0.7532 0.5936 -0.2052 0.122 Uiso 1 1 calc R
H7B H -0.7949 0.6880 -0.1625 0.122 Uiso 1 1 calc R
H7C H -0.8937 0.5974 -0.1503 0.122 Uiso 1 1 calc R
C6 C -0.19832(17) 0.71816(9) -0.02119(9) 0.0335(3) Uani 1 1 d .
C9 C 0.11874(18) 0.74697(10) 0.05562(10) 0.0355(3) Uani 1 1 d .
C11 C 0.15141(18) 0.86513(10) -0.03740(10) 0.0348(3) Uani 1 1 d .
C10 C 0.23331(19) 0.81144(9) 0.03411(10) 0.0390(3) Uani 1 1 d .
H10 H 0.3446 0.8164 0.0635 0.047 Uiso 1 1 calc R
C14 C 0.1516(2) 0.55768(11) 0.10486(12) 0.0514(4) Uani 1 1 d .
H14A H 0.0377 0.5478 0.0748 0.077 Uiso 1 1 calc R
H14B H 0.1835 0.5138 0.1544 0.077 Uiso 1 1 calc R
H14C H 0.2199 0.5491 0.0614 0.077 Uiso 1 1 calc R
C13 C -0.24923(19) 0.78844(11) -0.17877(10) 0.0418(4) Uani 1 1 d .
H13A H -0.1858 0.7492 -0.2112 0.050 Uiso 1 1 calc R
H13B H -0.3446 0.8119 -0.2233 0.050 Uiso 1 1 calc R
C12 C -0.14388(18) 0.86890(10) -0.13505(10) 0.0374(3) Uani 1 1 d .
H12A H -0.0976 0.9008 -0.1809 0.045 Uiso 1 1 calc R
H12B H -0.2110 0.9131 -0.1102 0.045 Uiso 1 1 calc R
C15 C 0.21514(18) 0.94382(9) -0.08298(9) 0.0344(3) Uani 1 1 d .
C16 C 0.37046(19) 0.93683(10) -0.10281(12) 0.0447(4) Uani 1 1 d .
H16 H 0.4313 0.8821 -0.0890 0.054 Uiso 1 1 calc R
C17 C 0.4352(2) 1.01026(11) -0.14271(13) 0.0533(4) Uani 1 1 d .
H17 H 0.5398 1.0048 -0.1552 0.064 Uiso 1 1 calc R
C18 C 0.3467(2) 1.09186(11) -0.16438(12) 0.0491(4) Uani 1 1 d .
H18 H 0.3909 1.1410 -0.1918 0.059 Uiso 1 1 calc R
C19 C 0.1931(2) 1.10004(10) -0.14515(11) 0.0446(4) Uani 1 1 d .
H19 H 0.1329 1.1549 -0.1595 0.054 Uiso 1 1 calc R
C20 C 0.1273(2) 1.02685(10) -0.10444(10) 0.0403(3) Uani 1 1 d .
H20 H 0.0234 1.0331 -0.0913 0.048 Uiso 1 1 calc R
O1 O -0.67038(14) 0.60099(8) -0.07182(9) 0.0558(3) Uani 1 1 d .

loop_
_atom_site_aniso_label
_atom_site_aniso_U_11
_atom_site_aniso_U_22
_atom_site_aniso_U_33
_atom_site_aniso_U_23
_atom_site_aniso_U_13
_atom_site_aniso_U_12
S1 0.0354(2) 0.0483(2) 0.0311(2) 0.00501(14) 0.00055(16) -0.00147(16)
C1 0.0364(8) 0.0468(8) 0.0378(8) 0.0082(6) 0.0061(6) -0.0002(6)
N1 0.0291(6) 0.0330(6) 0.0324(6) 0.0013(4) 0.0046(5) -0.0010(5)
O2 0.0502(7) 0.0796(8) 0.0355(6) 0.0061(5) 0.0127(5) 0.0037(6)
C2 0.0398(9) 0.0479(8) 0.0497(9) 0.0115(7) 0.0142(7) -0.0027(7)
O3 0.0383(6) 0.0700(8) 0.0438(6) 0.0094(5) -0.0071(5) -0.0060(5)
C3 0.0295(7) 0.0385(7) 0.0533(9) 0.0032(6) 0.0097(7) -0.0026(6)
C5 0.0314(7) 0.0382(7) 0.0348(7) -0.0012(5) 0.0078(6) -0.0024(6)
C4 0.0325(8) 0.0438(8) 0.0383(8) -0.0004(6) 0.0035(6) -0.0025(6)
C8 0.0309(7) 0.0351(7) 0.0304(7) 0.0000(5) 0.0058(6) 0.0001(6)
C7 0.0427(11) 0.1076(18) 0.0835(16) 0.0231(13) -0.0076(11) -0.0283(11)
C6 0.0297(7) 0.0348(7) 0.0358(7) -0.0007(5) 0.0073(6) -0.0009(6)
C9 0.0323(7) 0.0383(7) 0.0340(7) 0.0016(5) 0.0034(6) -0.0019(6)
C11 0.0311(7) 0.0336(7) 0.0387(7) -0.0020(5) 0.0060(6) -0.0031(6)
C10 0.0318(8) 0.0403(8) 0.0415(8) 0.0003(6) 0.0011(6) -0.0034(6)
C14 0.0518(10) 0.0446(9) 0.0557(10) 0.0088(7) 0.0080(8) -0.0025(8)
C13 0.0359(8) 0.0553(9) 0.0321(7) 0.0026(6) 0.0037(6) -0.0075(7)
C12 0.0323(7) 0.0415(8) 0.0370(7) 0.0073(6) 0.0049(6) -0.0002(6)
C15 0.0352(7) 0.0320(7) 0.0348(7) -0.0035(5) 0.0054(6) -0.0037(6)
C16 0.0347(8) 0.0393(8) 0.0600(10) 0.0061(7) 0.0104(7) 0.0036(7)
C17 0.0366(9) 0.0554(10) 0.0705(11) 0.0130(8) 0.0179(8) -0.0016(8)
C18 0.0457(10) 0.0456(9) 0.0548(10) 0.0108(7) 0.0092(8) -0.0078(7)
C19 0.0517(10) 0.0325(7) 0.0497(9) 0.0019(6) 0.0117(8) 0.0019(7)
C20 0.0422(8) 0.0348(7) 0.0466(8) -0.0028(6) 0.0158(7) 0.0016(6)
O1 0.0349(6) 0.0584(7) 0.0716(8) 0.0154(6) 0.0065(6) -0.0131(5)

loop_
_atom_type_symbol
_atom_type_description
_atom_type_scat_dispersion_real
_atom_type_scat_dispersion_imag
_atom_type_scat_source
C C 0.0033 0.0016 'International Tables Vol C Tables 4.2.6.8 and 6.1.1.4'
H H 0.0000 0.0000 'International Tables Vol C Tables 4.2.6.8 and 6.1.1.4'
N N 0.0061 0.0033 'International Tables Vol C Tables 4.2.6.8 and 6.1.1.4'
O O 0.0106 0.0060 'International Tables Vol C Tables 4.2.6.8 and 6.1.1.4'
S S 0.1246 0.1234 'International Tables Vol C Tables 4.2.6.8 and 6.1.1.4'

loop_
_geom_angle_atom_site_label_1
_geom_angle_atom_site_label_2
_geom_angle_atom_site_label_3
_geom_angle
O3 S1 O2 117.62(8)
O3 S1 C9 106.49(7)
O2 S1 C9 109.83(7)
O3 S1 C14 107.93(8)
O2 S1 C14 107.52(8)
C9 S1 C14 107.00(8)
C2 C1 C6 121.12(14)
C8 N1 C11 110.76(11)
C8 N1 C12 121.96(12)
C11 N1 C12 127.28(12)
C1 C2 C3 120.21(14)
O1 C3 C4 123.85(14)
O1 C3 C2 116.39(14)
C4 C3 C2 119.75(14)
C4 C5 C6 120.69(13)
C4 C5 C13 120.70(13)
C6 C5 C13 118.61(13)
C3 C4 C5 120.29(14)
N1 C8 C9 105.83(12)
N1 C8 C6 118.34(12)
C9 C8 C6 135.80(13)
C5 C6 C1 117.91(13)
C5 C6 C8 118.43(12)
C1 C6 C8 123.63(13)
C8 C9 C10 108.28(12)
C8 C9 S1 131.04(11)
C10 C9 S1 120.58(11)
C10 C11 N1 107.36(12)
C10 C11 C15 128.65(13)
N1 C11 C15 123.99(13)
C11 C10 C9 107.77(13)
C12 C13 C5 110.80(12)
N1 C12 C13 109.19(12)
C16 C15 C20 118.29(13)
C16 C15 C11 119.27(13)
C20 C15 C11 122.40(13)
C17 C16 C15 120.52(14)
C16 C17 C18 120.73(16)
C19 C18 C17 119.53(15)
C18 C19 C20 120.20(14)
C19 C20 C15 120.72(15)
C3 O1 C7 117.86(13)

loop_
_geom_bond_atom_site_label_1
_geom_bond_atom_site_label_2
_geom_bond_distance
S1 O3 1.4357(12)
S1 O2 1.4367(12)
S1 C9 1.7401(15)
S1 C14 1.7528(17)
C1 C2 1.379(2)
C1 C6 1.4018(19)
N1 C8 1.3738(17)
N1 C11 1.3801(17)
N1 C12 1.4641(18)
C2 C3 1.384(2)
C3 O1 1.3679(18)
C3 C4 1.384(2)
C5 C4 1.388(2)
C5 C6 1.400(2)
C5 C13 1.5088(19)
C8 C9 1.393(2)
C8 C6 1.4670(19)
C7 O1 1.411(2)
C9 C10 1.413(2)
C11 C10 1.364(2)
C11 C15 1.4749(19)
C13 C12 1.503(2)
C15 C16 1.388(2)
C15 C20 1.394(2)
C16 C17 1.376(2)
C17 C18 1.380(2)
C18 C19 1.372(2)
C19 C20 1.384(2)

loop_
_geom_torsion_atom_site_label_1
_geom_torsion_atom_site_label_2
_geom_torsion_atom_site_label_3
_geom_torsion_atom_site_label_4
_geom_torsion
C6 C1 C2 C3 -0.9(2)
C1 C2 C3 O1 -179.28(14)
C1 C2 C3 C4 -0.2(2)
O1 C3 C4 C5 179.90(14)
C2 C3 C4 C5 0.9(2)
C6 C5 C4 C3 -0.5(2)
C13 C5 C4 C3 179.88(14)
C11 N1 C8 C9 -0.66(15)
C12 N1 C8 C9 179.31(12)
C11 N1 C8 C6 -178.76(11)
C12 N1 C8 C6 1.21(18)
C4 C5 C6 C1 -0.6(2)
C13 C5 C6 C1 179.00(14)
C4 C5 C6 C8 -178.75(13)
C13 C5 C6 C8 0.89(19)
C2 C1 C6 C5 1.4(2)
C2 C1 C6 C8 179.35(14)
N1 C8 C6 C5 18.58(19)
C9 C8 C6 C5 -158.80(16)
N1 C8 C6 C1 -159.41(13)
C9 C8 C6 C1 23.2(3)
N1 C8 C9 C10 0.01(16)
C6 C8 C9 C10 177.61(15)
N1 C8 C9 S1 176.10(11)
C6 C8 C9 S1 -6.3(3)
O3 S1 C9 C8 -179.92(14)
O2 S1 C9 C8 -51.56(16)
C14 S1 C9 C8 64.85(16)
O3 S1 C9 C10 -4.24(14)
O2 S1 C9 C10 124.13(13)
C14 S1 C9 C10 -119.46(13)
C8 N1 C11 C10 1.06(16)
C12 N1 C11 C10 -178.90(13)
C8 N1 C11 C15 -178.05(12)
C12 N1 C11 C15 2.0(2)
N1 C11 C10 C9 -1.02(16)
C15 C11 C10 C9 178.04(14)
C8 C9 C10 C11 0.64(17)
S1 C9 C10 C11 -175.94(11)
C4 C5 C13 C12 142.33(14)
C6 C5 C13 C12 -37.32(19)
C8 N1 C12 C13 -37.45(17)
C11 N1 C12 C13 142.52(13)
C5 C13 C12 N1 53.17(17)
C10 C11 C15 C16 42.6(2)
N1 C11 C15 C16 -138.44(15)
C10 C11 C15 C20 -135.19(17)
N1 C11 C15 C20 43.7(2)
C20 C15 C16 C17 -0.1(2)
C11 C15 C16 C17 -177.98(15)
C15 C16 C17 C18 -0.5(3)
C16 C17 C18 C19 0.6(3)
C17 C18 C19 C20 -0.1(3)
C18 C19 C20 C15 -0.4(2)
C16 C15 C20 C19 0.5(2)
C11 C15 C20 C19 178.37(13)
C4 C3 O1 C7 -6.0(2)
C2 C3 O1 C7 173.04(18)
